data_7716886
loop_
_publ_author_name
'Perontsis, Spyros'
'Hatzidimitriou, Antonios G.'
'Psomas, George'

_publ_section_title
;
 Coordination compounds of cobalt(II) with carboxylate non-steroidal
 anti-inflammatory drugs: structure and biological profile.
;
_journal_issue 36
_journal_name_full 'Dalton transactions (Cambridge, England : 2003)'
_journal_page_first 15215
_journal_page_last 15235
_journal_paper_doi 10.1039/d4dt01846j
_journal_volume 53
_journal_year 2024
_chemical_formula_moiety 'C42 H34 Cl2 Co1 N4 O4'
_chemical_formula_sum 'C42 H34 Cl2 Co N4 O4'
_chemical_formula_weight 788.59
_space_group_IT_number 14
_space_group_name_Hall '-P 2ybc'
_space_group_name_H-M_alt 'P 1 21/c 1'
_symmetry_cell_setting monoclinic
_symmetry_space_group_name_H-M 'P 1 21/c 1'
_atom_sites_solution_hydrogens difmap
_atom_sites_solution_primary other
_audit_update_record
;
2024-03-01 deposited with the CCDC.	2024-08-26 downloaded from the CCDC.
;
_cell_angle_alpha 90
_cell_angle_beta 93.1479(19)
_cell_angle_gamma 90
_cell_formula_units_Z 4
_cell_length_a 11.3476(8)
_cell_length_b 21.4206(15)
_cell_length_c 14.9086(9)
_cell_measurement_reflns_used 277
_cell_measurement_temperature 295
_cell_measurement_theta_max 20
_cell_measurement_theta_min 10
_cell_volume 3618.4(4)
_computing_cell_refinement 'Apex2 (Bruker AXS, 2006)'
_computing_data_collection 'Apex2 (Bruker AXS, 2006)'
_computing_data_reduction 'Apex2 (Bruker AXS, 2006)'
_computing_molecular_graphics 'CAMERON (Watkin et al., 1996)'
_computing_publication_material 'CRYSTALS (Betteridge et al., 2003)'
_computing_structure_refinement 'CRYSTALS (Betteridge et al., 2003)'
_computing_structure_solution 'Superflip (Palatinus & Chapuis, 2007)'
_diffrn_ambient_temperature 295
_diffrn_measured_fraction_theta_full 0.997
_diffrn_measured_fraction_theta_max 0.993
_diffrn_measurement_device Area
_diffrn_measurement_device_type 'Bruker Kappa Apex2'
_diffrn_measurement_method '\f & \w scans'
_diffrn_radiation_monochromator graphite
_diffrn_radiation_type 'Mo K\a'
_diffrn_radiation_wavelength 0.71073
_diffrn_reflns_av_R_equivalents 0.049
_diffrn_reflns_limit_h_max 13
_diffrn_reflns_limit_h_min -13
_diffrn_reflns_limit_k_max 25
_diffrn_reflns_limit_k_min -26
_diffrn_reflns_limit_l_max 18
_diffrn_reflns_limit_l_min -14
_diffrn_reflns_number 44442
_diffrn_reflns_theta_full 25.214
_diffrn_reflns_theta_max 25.728
_diffrn_reflns_theta_min 1.666
_diffrn_standards_number 0
_exptl_absorpt_coefficient_mu 0.672
_exptl_absorpt_correction_T_max 0.91
_exptl_absorpt_correction_T_min 0.90
_exptl_absorpt_correction_type numerical
_exptl_absorpt_process_details
; 
 Analytical Absorption (De Meulenaer & Tompa, 1965) 
;
_exptl_crystal_colour pink
_exptl_crystal_density_diffrn 1.448
_exptl_crystal_density_method 'not measured'
_exptl_crystal_description prism
_exptl_crystal_F_000 1628
_exptl_crystal_size_max 0.220
_exptl_crystal_size_mid 0.150
_exptl_crystal_size_min 0.140
_refine_diff_density_max 0.45
_refine_diff_density_min -0.49
_refine_ls_extinction_method None
_refine_ls_goodness_of_fit_ref 1.0000
_refine_ls_hydrogen_treatment constr
_refine_ls_matrix_type full
_refine_ls_number_parameters 478
_refine_ls_number_reflns 4956
_refine_ls_number_restraints 0
_refine_ls_R_factor_all 0.0815
_refine_ls_R_factor_gt 0.0465
_refine_ls_shift/su_max 0.0010484
_refine_ls_shift/su_mean 0.0000684
_refine_ls_structure_factor_coef Fsqd
_refine_ls_weighting_details
;
 Method= Quasi-Unit weights 
 W = 1.0 or 1./4Fsq 
;
_refine_ls_weighting_scheme calc
_refine_ls_wR_factor_all 0.0688
_refine_ls_wR_factor_gt 0.0589
_refine_ls_wR_factor_ref 0.0589
_reflns_limit_h_max 13
_reflns_limit_h_min -13
_reflns_limit_k_max 26
_reflns_limit_k_min 0
_reflns_limit_l_max 18
_reflns_limit_l_min 0
_reflns_number_gt 4956
_reflns_number_total 6865
_reflns_threshold_expression I>2.0\s(I)
_oxford_diffrn_Wilson_B_factor 2.68
_oxford_diffrn_Wilson_scale 259.28
_oxford_refine_ls_r_factor_ref 0.0465
_oxford_refine_ls_scale 0.086193(11)
_oxford_reflns_number_all 6843
_oxford_reflns_threshold_expression_ref I>2.0\s(I)
_cod_data_source_file d4dt01846j2.cif
_cod_data_source_block I_CCDC6
_cod_depositor_comments
;
The following automatic conversions were performed:

data item '_atom_sites_solution_primary' value 'Other' was changed to
'other' in accordance with the
/home/data/users/saulius/crontab/automatic-downloads/rss-feeds/RSC/lib/dictionaries/cif_core.dic
dictionary named 'cif_core.dic' version 2.4.2 last updated on
2011-04-26.

Automatic conversion script
Id: cif_fix_values 8170 2020-07-09 18:12:32Z antanas 

 Adding full bibliography for 7716880--7716887.cif.
;
_cod_original_sg_symbol_H-M 'P 1 21/c 1 '
_cod_original_formula_sum 'C42 H34 Cl2 Co1 N4 O4'
_cod_database_code 7716886

loop_
_symmetry_equiv_pos_as_xyz
x,y,z
-x,-y,-z
-x,y+1/2,-z+1/2
x,-y+1/2,z+1/2

loop_
_atom_site_label
_atom_site_type_symbol
_atom_site_fract_x
_atom_site_fract_y
_atom_site_fract_z
_atom_site_U_iso_or_equiv
_atom_site_occupancy
_atom_site_adp_type
_atom_site_refinement_flags_posn
_atom_site_refinement_flags_adp
_atom_site_refinement_flags_occupancy
_atom_site_disorder_assembly
_atom_site_disorder_group
_atom_site_attached_hydrogens
Co1 Co 1.00559(3) 0.618404(18) 0.72417(2) 0.0362 1.0000 Uani . . . . . .
O1 O 0.83948(16) 0.57606(9) 0.70104(12) 0.0431 1.0000 Uani . . . . . .
O2 O 0.84948(16) 0.66187(9) 0.77982(12) 0.0437 1.0000 Uani . . . . . .
O3 O 1.02868(18) 0.57822(10) 0.85319(12) 0.0491 1.0000 Uani . . . . . .
O4 O 1.13969(17) 0.65823(10) 0.82381(12) 0.0459 1.0000 Uani . . . . . .
N1 N 1.09401(18) 0.55632(11) 0.63921(14) 0.0363 1.0000 Uani . . . . . .
N2 N 1.01364(18) 0.67374(10) 0.60806(13) 0.0319 1.0000 Uani . . . . . .
N3 N 0.6875(2) 0.68145(11) 0.89739(15) 0.0478 1.0000 Uani . . . . . .
N4 N 1.2720(2) 0.70652(11) 0.96485(15) 0.0433 1.0000 Uani . . . . . .
C1 C 0.7915(2) 0.61428(13) 0.75264(15) 0.0335 1.0000 Uani . . . . . .
C2 C 0.6711(2) 0.60221(12) 0.78182(16) 0.0323 1.0000 Uani . . . . . .
C3 C 0.6048(2) 0.55468(13) 0.73989(18) 0.0400 1.0000 Uani . . . . . .
C4 C 0.4953(3) 0.53925(14) 0.7666(2) 0.0515 1.0000 Uani . . . . . .
C5 C 0.4481(3) 0.57179(16) 0.8363(2) 0.0535 1.0000 Uani . . . . . .
C6 C 0.5107(2) 0.61877(15) 0.87833(18) 0.0462 1.0000 Uani . . . . . .
C7 C 0.6233(2) 0.63489(12) 0.85376(17) 0.0353 1.0000 Uani . . . . . .
C8 C 0.6649(2) 0.70636(15) 0.98287(19) 0.0433 1.0000 Uani . . . . . .
C9 C 0.6595(3) 0.66712(15) 1.05710(19) 0.0488 1.0000 Uani . . . . . .
C10 C 0.6376(3) 0.69649(17) 1.1383(2) 0.0543 1.0000 Uani . . . . . .
C11 C 0.6271(3) 0.75948(18) 1.1471(2) 0.0603 1.0000 Uani . . . . . .
C12 C 0.6385(3) 0.79660(17) 1.0739(3) 0.0615 1.0000 Uani . . . . . .
C13 C 0.6561(3) 0.77007(15) 0.9913(2) 0.0521 1.0000 Uani . . . . . .
C14 C 0.6811(4) 0.59795(16) 1.0529(2) 0.0786 1.0000 Uani . . . . . .
C15 C 1.1089(2) 0.61643(15) 0.87741(17) 0.0397 1.0000 Uani . . . . . .
C16 C 1.1678(2) 0.60880(14) 0.96919(17) 0.0412 1.0000 Uani . . . . . .
C17 C 1.1434(3) 0.55388(15) 1.0151(2) 0.0549 1.0000 Uani . . . . . .
C18 C 1.1968(3) 0.54123(16) 1.0986(2) 0.0670 1.0000 Uani . . . . . .
C19 C 1.2790(3) 0.58280(16) 1.1350(2) 0.0633 1.0000 Uani . . . . . .
C20 C 1.3049(3) 0.63656(15) 1.0919(2) 0.0521 1.0000 Uani . . . . . .
C21 C 1.2474(2) 0.65195(14) 1.00849(18) 0.0424 1.0000 Uani . . . . . .
C22 C 1.3092(2) 0.76394(13) 1.00073(18) 0.0388 1.0000 Uani . . . . . .
C23 C 1.3551(3) 0.80763(14) 0.94253(19) 0.0423 1.0000 Uani . . . . . .
C24 C 1.3895(3) 0.86454(14) 0.9782(2) 0.0482 1.0000 Uani . . . . . .
C25 C 1.3804(3) 0.88034(16) 1.0677(2) 0.0566 1.0000 Uani . . . . . .
C26 C 1.3337(3) 0.83684(16) 1.1232(2) 0.0535 1.0000 Uani . . . . . .
C27 C 1.2969(2) 0.77947(15) 1.09088(19) 0.0448 1.0000 Uani . . . . . .
C28 C 1.3634(3) 0.79210(16) 0.8445(2) 0.0617 1.0000 Uani . . . . . .
C29 C 1.1403(3) 0.47509(15) 0.7490(2) 0.0658 1.0000 Uani . . . . . .
C30 C 1.1397(2) 0.49978(14) 0.65528(19) 0.0451 1.0000 Uani . . . . . .
C31 C 1.1854(3) 0.46372(15) 0.5866(2) 0.0525 1.0000 Uani . . . . . .
C32 C 1.1798(3) 0.48443(15) 0.5007(2) 0.0503 1.0000 Uani . . . . . .
C33 C 1.1310(2) 0.54265(13) 0.48058(18) 0.0403 1.0000 Uani . . . . . .
C34 C 1.1207(3) 0.56799(16) 0.39156(19) 0.0511 1.0000 Uani . . . . . .
C35 C 1.0777(3) 0.62513(16) 0.37621(18) 0.0531 1.0000 Uani . . . . . .
C36 C 1.0388(3) 0.66319(14) 0.44817(18) 0.0433 1.0000 Uani . . . . . .
C37 C 0.9990(3) 0.72438(15) 0.43630(19) 0.0514 1.0000 Uani . . . . . .
C38 C 0.9721(3) 0.75925(14) 0.5082(2) 0.0464 1.0000 Uani . . . . . .
C39 C 0.9815(2) 0.73293(13) 0.59466(18) 0.0386 1.0000 Uani . . . . . .
C40 C 0.9594(3) 0.77244(14) 0.67468(19) 0.0529 1.0000 Uani . . . . . .
C44 C 1.0449(2) 0.63930(12) 0.53616(17) 0.0337 1.0000 Uani . . . . . .
C45 C 1.0898(2) 0.57761(12) 0.55201(16) 0.0326 1.0000 Uani . . . . . .
Cl1 Cl 0.62633(11) 0.65087(6) 1.23488(6) 0.0957 1.0000 Uani . . . . . .
Cl2 Cl 1.45096(10) 0.92121(4) 0.91021(8) 0.0849 1.0000 Uani . . . . . .
H1 H 0.7550 0.6906 0.8766 0.0570 1.0000 Uiso R . . . . .
H31 H 0.6368 0.5330 0.6924 0.0468 1.0000 Uiso R . . . . .
H41 H 0.4526 0.5068 0.7387 0.0610 1.0000 Uiso R . . . . .
H42 H 1.2510 0.7065 0.9108 0.0528 1.0000 Uiso R . . . . .
H51 H 0.3738 0.5614 0.8548 0.0640 1.0000 Uiso R . . . . .
H61 H 0.4781 0.6414 0.9245 0.0548 1.0000 Uiso R . . . . .
H111 H 0.6112 0.7772 1.2022 0.0719 1.0000 Uiso R . . . . .
H121 H 0.6343 0.8398 1.0795 0.0746 1.0000 Uiso R . . . . .
H131 H 0.6613 0.7958 0.9419 0.0614 1.0000 Uiso R . . . . .
H141 H 0.7260 0.5846 1.1045 0.1183 1.0000 Uiso R . . . . .
H142 H 0.7239 0.5881 1.0019 0.1177 1.0000 Uiso R . . . . .
H143 H 0.6087 0.5758 1.0493 0.1186 1.0000 Uiso R . . . . .
H171 H 1.0882 0.5254 0.9892 0.0656 1.0000 Uiso R . . . . .
H181 H 1.1774 0.5054 1.1285 0.0804 1.0000 Uiso R . . . . .
H191 H 1.3178 0.5742 1.1905 0.0761 1.0000 Uiso R . . . . .
H201 H 1.3610 0.6643 1.1168 0.0616 1.0000 Uiso R . . . . .
H251 H 1.4033 0.9189 1.0889 0.0675 1.0000 Uiso R . . . . .
H261 H 1.3250 0.8467 1.1826 0.0642 1.0000 Uiso R . . . . .
H271 H 1.2626 0.7508 1.1287 0.0529 1.0000 Uiso R . . . . .
H281 H 1.3992 0.8253 0.8141 0.0918 1.0000 Uiso R . . . . .
H282 H 1.4117 0.7561 0.8379 0.0922 1.0000 Uiso R . . . . .
H283 H 1.2867 0.7847 0.8177 0.0923 1.0000 Uiso R . . . . .
H291 H 1.1566 0.4310 0.7492 0.0963 1.0000 Uiso R . . . . .
H292 H 1.1992 0.4971 0.7848 0.0975 1.0000 Uiso R . . . . .
H293 H 1.0653 0.4818 0.7742 0.0967 1.0000 Uiso R . . . . .
H311 H 1.2188 0.4252 0.6007 0.0624 1.0000 Uiso R . . . . .
H321 H 1.2095 0.4598 0.4558 0.0594 1.0000 Uiso R . . . . .
H341 H 1.1449 0.5439 0.3444 0.0612 1.0000 Uiso R . . . . .
H351 H 1.0755 0.6413 0.3184 0.0637 1.0000 Uiso R . . . . .
H371 H 0.9918 0.7417 0.3787 0.0619 1.0000 Uiso R . . . . .
H381 H 0.9476 0.8007 0.5014 0.0544 1.0000 Uiso R . . . . .
H401 H 1.0231 0.7667 0.7180 0.0796 1.0000 Uiso R . . . . .
H402 H 0.9560 0.8154 0.6592 0.0797 1.0000 Uiso R . . . . .
H403 H 0.8879 0.7609 0.7013 0.0799 1.0000 Uiso R . . . . .

loop_
_atom_site_aniso_label
_atom_site_aniso_U_11
_atom_site_aniso_U_22
_atom_site_aniso_U_33
_atom_site_aniso_U_23
_atom_site_aniso_U_13
_atom_site_aniso_U_12
Co1 0.03813(19) 0.0400(2) 0.03111(18) -0.00176(19) 0.00602(15) -0.0008(2)
O1 0.0378(11) 0.0533(12) 0.0389(10) -0.0172(10) 0.0091(9) 0.0018(10)
O2 0.0461(12) 0.0399(11) 0.0464(11) -0.0090(10) 0.0142(9) -0.0080(10)
O3 0.0557(13) 0.0492(13) 0.0417(11) -0.0034(10) -0.0037(10) -0.0099(11)
O4 0.0517(12) 0.0553(13) 0.0305(10) 0.0046(10) -0.0009(9) -0.0019(10)
N1 0.0328(12) 0.0427(14) 0.0332(12) -0.0031(10) 0.0004(10) -0.0010(11)
N2 0.0288(12) 0.0354(13) 0.0319(12) -0.0007(10) 0.0048(9) -0.0060(10)
N3 0.0465(15) 0.0553(16) 0.0432(14) -0.0163(12) 0.0163(12) -0.0077(12)
N4 0.0464(15) 0.0497(15) 0.0331(13) 0.0021(12) -0.0046(11) -0.0067(12)
C1 0.0405(15) 0.0353(15) 0.0246(12) 0.0019(13) 0.0015(11) 0.0037(14)
C2 0.0347(15) 0.0344(16) 0.0279(13) 0.0028(11) 0.0031(11) 0.0038(12)
C3 0.0366(16) 0.0421(17) 0.0415(16) -0.0076(13) 0.0050(13) 0.0051(14)
C4 0.0445(17) 0.0524(19) 0.0573(19) -0.0066(17) -0.0009(15) -0.0063(17)
C5 0.0329(17) 0.065(2) 0.063(2) -0.0018(18) 0.0128(15) -0.0038(16)
C6 0.0368(15) 0.0600(19) 0.0430(16) -0.0076(16) 0.0133(13) 0.0081(16)
C7 0.0389(15) 0.0354(16) 0.0320(14) 0.0012(11) 0.0051(12) 0.0040(12)
C8 0.0344(16) 0.0546(19) 0.0412(17) -0.0168(15) 0.0056(13) 0.0071(14)
C9 0.0472(18) 0.059(2) 0.0407(17) -0.0127(15) 0.0029(14) 0.0187(16)
C10 0.0450(19) 0.078(3) 0.0402(17) -0.0098(17) 0.0023(14) 0.0144(18)
C11 0.0442(19) 0.081(3) 0.056(2) -0.034(2) -0.0005(16) 0.0154(18)
C12 0.050(2) 0.053(2) 0.080(3) -0.031(2) -0.0078(18) 0.0107(17)
C13 0.0491(19) 0.050(2) 0.057(2) -0.0101(16) -0.0011(15) 0.0029(16)
C14 0.121(3) 0.065(2) 0.049(2) -0.0053(18) -0.004(2) 0.037(2)
C15 0.0370(15) 0.0431(16) 0.0390(15) -0.0055(16) 0.0013(12) 0.0078(15)
C16 0.0428(16) 0.0448(18) 0.0352(14) 0.0018(14) -0.0033(12) 0.0018(14)
C17 0.063(2) 0.051(2) 0.0500(19) 0.0081(16) -0.0080(16) -0.0068(17)
C18 0.094(3) 0.053(2) 0.053(2) 0.0187(17) -0.0090(19) -0.005(2)
C19 0.083(3) 0.058(2) 0.0468(19) 0.0094(17) -0.0178(18) 0.001(2)
C20 0.056(2) 0.054(2) 0.0447(18) 0.0044(15) -0.0139(15) -0.0007(16)
C21 0.0425(17) 0.0458(18) 0.0384(15) 0.0051(14) -0.0015(13) 0.0012(14)
C22 0.0304(15) 0.0451(18) 0.0405(16) 0.0030(14) -0.0029(12) 0.0072(13)
C23 0.0378(16) 0.0448(18) 0.0440(17) 0.0051(14) -0.0006(13) -0.0008(14)
C24 0.0397(17) 0.0419(18) 0.062(2) 0.0076(15) -0.0015(15) 0.0014(14)
C25 0.0526(19) 0.0430(18) 0.073(2) -0.0147(19) -0.0128(16) 0.0076(17)
C26 0.053(2) 0.059(2) 0.0471(18) -0.0114(17) -0.0088(15) 0.0152(18)
C27 0.0404(17) 0.054(2) 0.0402(16) 0.0043(14) 0.0037(13) 0.0062(15)
C28 0.074(2) 0.064(2) 0.0476(19) 0.0092(17) 0.0120(17) -0.0130(19)
C29 0.090(3) 0.052(2) 0.053(2) 0.0050(17) -0.0075(19) 0.025(2)
C30 0.0383(17) 0.0502(19) 0.0460(17) -0.0023(15) -0.0055(13) 0.0032(14)
C31 0.0482(19) 0.048(2) 0.061(2) -0.0106(16) -0.0002(16) 0.0127(15)
C32 0.0415(18) 0.056(2) 0.054(2) -0.0209(16) 0.0090(15) 0.0001(15)
C33 0.0361(16) 0.0465(18) 0.0385(16) -0.0123(14) 0.0051(12) -0.0055(14)
C34 0.059(2) 0.060(2) 0.0358(16) -0.0124(15) 0.0109(14) -0.0117(17)
C35 0.069(2) 0.065(2) 0.0262(14) -0.0006(15) 0.0090(14) -0.0137(19)
C36 0.0476(17) 0.0490(19) 0.0337(15) -0.0002(14) 0.0062(13) -0.0125(15)
C37 0.067(2) 0.053(2) 0.0339(16) 0.0089(15) 0.0051(15) -0.0112(17)
C38 0.0485(19) 0.0375(17) 0.0538(19) 0.0125(15) 0.0072(15) -0.0054(14)
C39 0.0326(15) 0.0420(17) 0.0416(16) -0.0019(13) 0.0053(12) -0.0088(13)
C40 0.069(2) 0.0425(18) 0.0480(18) -0.0060(14) 0.0084(16) 0.0011(16)
C44 0.0278(14) 0.0445(16) 0.0290(14) -0.0065(12) 0.0051(11) -0.0113(12)
C45 0.0280(14) 0.0391(16) 0.0308(14) -0.0054(12) 0.0026(11) -0.0062(12)
Cl1 0.1217(9) 0.1243(9) 0.0422(5) 0.0019(6) 0.0147(5) 0.0347(8)
Cl2 0.0974(8) 0.0540(6) 0.1043(8) 0.0159(5) 0.0143(6) -0.0183(5)

loop_
_atom_type_symbol
_atom_type_scat_dispersion_real
_atom_type_scat_dispersion_imag
_atom_type_scat_Cromer_Mann_a1
_atom_type_scat_Cromer_Mann_b1
_atom_type_scat_Cromer_Mann_a2
_atom_type_scat_Cromer_Mann_b2
_atom_type_scat_Cromer_Mann_a3
_atom_type_scat_Cromer_Mann_b3
_atom_type_scat_Cromer_Mann_a4
_atom_type_scat_Cromer_Mann_b4
_atom_type_scat_Cromer_Mann_c
_atom_type_scat_source
C 0.0033 0.0016 2.3100 20.8439 1.0200 10.2075 1.5886 0.5687 0.8650 51.6512 0.2156 'International Tables Vol C 4.2.6.8 and 6.1.1.4'
H 0.0000 0.0000 0.4930 10.5109 0.3229 26.1257 0.1402 3.1424 0.0408 57.7998 0.0030 'International Tables Vol C 4.2.6.8 and 6.1.1.4'
N 0.0061 0.0033 12.2126 0.0057 3.1322 9.8933 2.0125 28.9975 1.1663 0.5826 -11.5290 'International Tables Vol C 4.2.6.8 and 6.1.1.4'
O 0.0106 0.0060 3.0485 13.2771 2.2868 5.7011 1.5463 0.3239 0.8670 32.9089 0.2508 'International Tables Vol C 4.2.6.8 and 6.1.1.4'
Co 0.3494 0.9721 12.2841 4.2791 7.3409 0.2784 4.0034 13.5359 2.3488 71.1692 1.0118 'International Tables Vol C 4.2.6.8 and 6.1.1.4'
Cl 0.1484 0.1585 11.4604 0.0104 7.1964 1.1662 6.2556 18.5194 1.6455 47.7784 -9.5574 'International Tables Vol C 4.2.6.8 and 6.1.1.4'

loop_
_geom_angle_atom_site_label_1
_geom_angle_site_symmetry_1
_geom_angle_atom_site_label_2
_geom_angle_site_symmetry_2
_geom_angle_atom_site_label_3
_geom_angle_site_symmetry_3
_geom_angle
_geom_angle_publ_flag
O1 . Co1 . O2 . 60.80(7) yes
O1 . Co1 . O3 . 92.22(8) yes
O2 . Co1 . O3 . 83.76(8) yes
O1 . Co1 . O4 . 147.61(7) yes
O2 . Co1 . O4 . 96.92(7) yes
O3 . Co1 . O4 . 60.28(7) yes
O1 . Co1 . N1 . 94.62(8) yes
O2 . Co1 . N1 . 154.72(8) yes
O3 . Co1 . N1 . 104.41(8) yes
O4 . Co1 . N1 . 107.95(8) yes
O1 . Co1 . N2 . 100.78(8) yes
O2 . Co1 . N2 . 98.27(8) yes
O3 . Co1 . N2 . 166.11(8) yes
O4 . Co1 . N2 . 105.84(8) yes
N1 . Co1 . N2 . 79.57(8) yes
Co1 . O1 . C1 . 91.88(16) yes
Co1 . O2 . C1 . 87.35(15) yes
Co1 . O3 . C15 . 92.73(17) yes
Co1 . O4 . C15 . 87.01(16) yes
Co1 . N1 . C30 . 130.73(19) yes
Co1 . N1 . C45 . 111.26(17) yes
C30 . N1 . C45 . 117.6(2) yes
Co1 . N2 . C39 . 129.50(18) yes
Co1 . N2 . C44 . 111.52(17) yes
C39 . N2 . C44 . 118.6(2) yes
C7 . N3 . C8 . 125.5(2) yes
C7 . N3 . H1 . 116.8 no
C8 . N3 . H1 . 116.4 no
C21 . N4 . C22 . 129.2(2) yes
C21 . N4 . H42 . 113.9 no
C22 . N4 . H42 . 116.0 no
O2 . C1 . O1 . 118.8(2) yes
O2 . C1 . C2 . 121.2(2) yes
O1 . C1 . C2 . 120.0(2) yes
C1 . C2 . C3 . 118.7(2) yes
C1 . C2 . C7 . 122.4(2) yes
C3 . C2 . C7 . 118.8(2) yes
C2 . C3 . C4 . 121.6(3) yes
C2 . C3 . H31 . 118.6 no
C4 . C3 . H31 . 119.9 no
C3 . C4 . C5 . 119.5(3) yes
C3 . C4 . H41 . 120.6 no
C5 . C4 . H41 . 119.9 no
C4 . C5 . C6 . 120.2(3) yes
C4 . C5 . H51 . 119.9 no
C6 . C5 . H51 . 119.9 no
C5 . C6 . C7 . 121.6(3) yes
C5 . C6 . H61 . 120.2 no
C7 . C6 . H61 . 118.2 no
C2 . C7 . C6 . 118.2(2) yes
C2 . C7 . N3 . 120.2(2) yes
C6 . C7 . N3 . 121.6(2) yes
N3 . C8 . C9 . 120.3(3) yes
N3 . C8 . C13 . 118.2(3) yes
C9 . C8 . C13 . 121.3(3) yes
C8 . C9 . C10 . 115.7(3) yes
C8 . C9 . C14 . 123.2(3) yes
C10 . C9 . C14 . 121.1(3) yes
C9 . C10 . C11 . 123.4(3) yes
C9 . C10 . Cl1 . 119.0(3) yes
C11 . C10 . Cl1 . 117.5(3) yes
C10 . C11 . C12 . 119.2(3) yes
C10 . C11 . H111 . 120.9 no
C12 . C11 . H111 . 120.0 no
C11 . C12 . C13 . 120.0(3) yes
C11 . C12 . H121 . 120.0 no
C13 . C12 . H121 . 120.1 no
C12 . C13 . C8 . 120.3(3) yes
C12 . C13 . H131 . 118.9 no
C8 . C13 . H131 . 120.8 no
C9 . C14 . H141 . 110.3 no
C9 . C14 . H142 . 110.2 no
H141 . C14 . H142 . 107.9 no
C9 . C14 . H143 . 110.6 no
H141 . C14 . H143 . 108.8 no
H142 . C14 . H143 . 108.8 no
O4 . C15 . O3 . 120.0(2) yes
O4 . C15 . C16 . 122.0(3) yes
O3 . C15 . C16 . 118.0(3) yes
C15 . C16 . C17 . 116.7(3) yes
C15 . C16 . C21 . 123.8(3) yes
C17 . C16 . C21 . 119.5(3) yes
C16 . C17 . C18 . 121.2(3) yes
C16 . C17 . H171 . 119.3 no
C18 . C17 . H171 . 119.4 no
C17 . C18 . C19 . 118.8(3) yes
C17 . C18 . H181 . 119.6 no
C19 . C18 . H181 . 121.6 no
C18 . C19 . C20 . 121.3(3) yes
C18 . C19 . H191 . 119.8 no
C20 . C19 . H191 . 118.9 no
C19 . C20 . C21 . 120.9(3) yes
C19 . C20 . H201 . 120.7 no
C21 . C20 . H201 . 118.4 no
C20 . C21 . C16 . 118.1(3) yes
C20 . C21 . N4 . 121.3(3) yes
C16 . C21 . N4 . 120.5(2) yes
N4 . C22 . C23 . 117.8(2) yes
N4 . C22 . C27 . 122.2(3) yes
C23 . C22 . C27 . 119.9(3) yes
C22 . C23 . C24 . 117.4(3) yes
C22 . C23 . C28 . 120.0(3) yes
C24 . C23 . C28 . 122.6(3) yes
C23 . C24 . C25 . 123.6(3) yes
C23 . C24 . Cl2 . 120.2(3) yes
C25 . C24 . Cl2 . 116.2(2) yes
C24 . C25 . C26 . 117.8(3) yes
C24 . C25 . H251 . 121.1 no
C26 . C25 . H251 . 121.1 no
C25 . C26 . C27 . 121.0(3) yes
C25 . C26 . H261 . 119.3 no
C27 . C26 . H261 . 119.7 no
C22 . C27 . C26 . 120.3(3) yes
C22 . C27 . H271 . 119.4 no
C26 . C27 . H271 . 120.3 no
C23 . C28 . H281 . 110.4 no
C23 . C28 . H282 . 110.3 no
H281 . C28 . H282 . 107.0 no
C23 . C28 . H283 . 109.9 no
H281 . C28 . H283 . 109.3 no
H282 . C28 . H283 . 109.8 no
C30 . C29 . H291 . 109.9 no
C30 . C29 . H292 . 108.4 no
H291 . C29 . H292 . 110.7 no
C30 . C29 . H293 . 110.7 no
H291 . C29 . H293 . 108.8 no
H292 . C29 . H293 . 108.4 no
C29 . C30 . N1 . 118.1(3) yes
C29 . C30 . C31 . 120.3(3) yes
N1 . C30 . C31 . 121.6(3) yes
C30 . C31 . C32 . 120.6(3) yes
C30 . C31 . H311 . 119.2 no
C32 . C31 . H311 . 120.2 no
C31 . C32 . C33 . 119.7(3) yes
C31 . C32 . H321 . 119.6 no
C33 . C32 . H321 . 120.7 no
C32 . C33 . C34 . 123.4(3) yes
C32 . C33 . C45 . 117.4(3) yes
C34 . C33 . C45 . 119.2(3) yes
C33 . C34 . C35 . 121.1(3) yes
C33 . C34 . H341 . 118.7 no
C35 . C34 . H341 . 120.2 no
C34 . C35 . C36 . 121.2(3) yes
C34 . C35 . H351 . 119.6 no
C36 . C35 . H351 . 119.2 no
C35 . C36 . C37 . 123.3(3) yes
C35 . C36 . C44 . 119.3(3) yes
C37 . C36 . C44 . 117.3(3) yes
C36 . C37 . C38 . 120.2(3) yes
C36 . C37 . H371 . 120.0 no
C38 . C37 . H371 . 119.8 no
C37 . C38 . C39 . 119.7(3) yes
C37 . C38 . H381 . 121.1 no
C39 . C38 . H381 . 119.2 no
C38 . C39 . N2 . 121.7(3) yes
C38 . C39 . C40 . 119.8(3) yes
N2 . C39 . C40 . 118.4(2) yes
C39 . C40 . H401 . 108.3 no
C39 . C40 . H402 . 111.2 no
H401 . C40 . H402 . 108.0 no
C39 . C40 . H403 . 111.7 no
H401 . C40 . H403 . 108.4 no
H402 . C40 . H403 . 109.1 no
C36 . C44 . N2 . 122.3(2) yes
C36 . C44 . C45 . 119.3(2) yes
N2 . C44 . C45 . 118.4(2) yes
C44 . C45 . C33 . 119.9(2) yes
C44 . C45 . N1 . 117.1(2) yes
C33 . C45 . N1 . 123.0(3) yes

loop_
_geom_bond_atom_site_label_1
_geom_bond_site_symmetry_1
_geom_bond_atom_site_label_2
_geom_bond_site_symmetry_2
_geom_bond_distance
_geom_bond_publ_flag
Co1 . O1 . 2.1032(19) yes
Co1 . O2 . 2.2034(18) yes
Co1 . O3 . 2.1105(19) yes
Co1 . O4 . 2.2365(19) yes
Co1 . N1 . 2.126(2) yes
Co1 . N2 . 2.104(2) yes
O1 . C1 . 1.267(3) yes
O2 . C1 . 1.268(3) yes
O3 . C15 . 1.262(3) yes
O4 . C15 . 1.262(3) yes
N1 . C30 . 1.334(4) yes
N1 . C45 . 1.376(3) yes
N2 . C39 . 1.331(3) yes
N2 . C44 . 1.364(3) yes
N3 . C7 . 1.377(3) yes
N3 . C8 . 1.418(3) yes
N3 . H1 . 0.865 no
N4 . C21 . 1.374(3) yes
N4 . C22 . 1.397(3) yes
N4 . H42 . 0.828 no
C1 . C2 . 1.479(3) yes
C2 . C3 . 1.394(4) yes
C2 . C7 . 1.414(3) yes
C3 . C4 . 1.366(4) yes
C3 . H31 . 0.937 no
C4 . C5 . 1.383(4) yes
C4 . H41 . 0.933 no
C5 . C6 . 1.365(4) yes
C5 . H51 . 0.928 no
C6 . C7 . 1.392(4) yes
C6 . H61 . 0.934 no
C8 . C9 . 1.394(4) yes
C8 . C13 . 1.375(4) yes
C9 . C10 . 1.398(4) yes
C9 . C14 . 1.504(4) yes
C10 . C11 . 1.361(5) yes
C10 . Cl1 . 1.751(3) yes
C11 . C12 . 1.363(5) yes
C11 . H111 . 0.931 no
C12 . C13 . 1.380(4) yes
C12 . H121 . 0.932 no
C13 . H131 . 0.924 no
C14 . H141 . 0.943 no
C14 . H142 . 0.948 no
C14 . H143 . 0.947 no
C15 . C16 . 1.498(3) yes
C16 . C17 . 1.396(4) yes
C16 . C21 . 1.399(4) yes
C17 . C18 . 1.381(4) yes
C17 . H171 . 0.943 no
C18 . C19 . 1.379(5) yes
C18 . H181 . 0.921 no
C19 . C20 . 1.359(4) yes
C19 . H191 . 0.934 no
C20 . C21 . 1.411(4) yes
C20 . H201 . 0.933 no
C22 . C23 . 1.396(4) yes
C22 . C27 . 1.399(4) yes
C23 . C24 . 1.378(4) yes
C23 . C28 . 1.506(4) yes
C24 . C25 . 1.385(4) yes
C24 . Cl2 . 1.751(3) yes
C25 . C26 . 1.372(4) yes
C25 . H251 . 0.917 no
C26 . C27 . 1.377(4) yes
C26 . H261 . 0.921 no
C27 . H271 . 0.933 no
C28 . H281 . 0.947 no
C28 . H282 . 0.954 no
C28 . H283 . 0.951 no
C29 . C30 . 1.494(4) yes
C29 . H291 . 0.961 no
C29 . H292 . 0.956 no
C29 . H293 . 0.960 no
C30 . C31 . 1.405(4) yes
C31 . C32 . 1.354(4) yes
C31 . H311 . 0.926 no
C32 . C33 . 1.390(4) yes
C32 . H321 . 0.930 no
C33 . C34 . 1.433(4) yes
C33 . C45 . 1.403(3) yes
C34 . C35 . 1.333(4) yes
C34 . H341 . 0.926 no
C35 . C36 . 1.436(4) yes
C35 . H351 . 0.929 no
C36 . C37 . 1.395(4) yes
C36 . C44 . 1.406(4) yes
C37 . C38 . 1.354(4) yes
C37 . H371 . 0.935 no
C38 . C39 . 1.406(4) yes
C38 . H381 . 0.935 no
C39 . C40 . 1.495(4) yes
C40 . H401 . 0.951 no
C40 . H402 . 0.949 no
C40 . H403 . 0.955 no
C44 . C45 . 1.431(4) yes

loop_
_geom_hbond_atom_site_label_D
_geom_hbond_site_symmetry_D
_geom_hbond_atom_site_label_H
_geom_hbond_site_symmetry_H
_geom_hbond_atom_site_label_A
_geom_hbond_site_symmetry_A
_geom_hbond_angle_DHA
_geom_hbond_distance_DH
_geom_hbond_distance_HA
_geom_hbond_distance_DA
_geom_hbond_publ_flag
N3 . H1 . O2 . 137 0.87 1.94 2.642(4) yes
N4 . H42 . O4 . 139 0.83 2.04 2.720(4) yes
C32 . H321 . O1 2_766 141 0.93 2.49 3.271(4) yes
C40 . H403 . O2 . 126 0.96 2.47 3.136(4) yes
